data_7221787
loop_
_publ_author_name
'Singh, Suryabhan'
'Karthik, Rajendran'

_publ_section_title
;
 Structural diversities in Cu(i) and Ag(i) sulfonate coordination polymers
 and their anion exchange properties
;
_journal_issue 38
_journal_name_full CrystEngComm
_journal_page_first 7363
_journal_paper_doi 10.1039/C5CE01452B
_journal_volume 17
_journal_year 2015
_chemical_formula_sum 'C52 H40 Cu4 N16 O18 S4'
_chemical_formula_weight 1559.40
_space_group_crystal_system triclinic
_space_group_IT_number 2
_space_group_name_Hall '-P 1'
_space_group_name_H-M_alt 'P -1'
_symmetry_cell_setting triclinic
_symmetry_space_group_name_Hall '-P 1'
_symmetry_space_group_name_H-M 'P -1'
_atom_sites_solution_hydrogens geom
_audit_creation_method SHELXL-2014
_audit_update_record
;
2015-05-18 deposited with the CCDC.
2015-08-13 downloaded from the CCDC.
;
_cell_angle_alpha 80.844(10)
_cell_angle_beta 83.690(11)
_cell_angle_gamma 85.182(10)
_cell_formula_units_Z 2
_cell_length_a 10.645(2)
_cell_length_b 15.367(3)
_cell_length_c 19.590(4)
_cell_measurement_temperature 293(2)
_cell_volume 3137.3(11)
_computing_structure_refinement 'SHELXL-2014 (Sheldrick, 2014)'
_diffrn_ambient_temperature 293(2)
_diffrn_measured_fraction_theta_full 0.996
_diffrn_measured_fraction_theta_max 0.980
_diffrn_radiation_type MoK\a
_diffrn_radiation_wavelength 0.71073
_diffrn_reflns_av_R_equivalents 0.0754
_diffrn_reflns_av_unetI/netI 0.0842
_diffrn_reflns_laue_measured_fraction_full 0.996
_diffrn_reflns_laue_measured_fraction_max 0.980
_diffrn_reflns_limit_h_max 13
_diffrn_reflns_limit_h_min -13
_diffrn_reflns_limit_k_max 20
_diffrn_reflns_limit_k_min -19
_diffrn_reflns_limit_l_max 25
_diffrn_reflns_limit_l_min -25
_diffrn_reflns_number 53662
_diffrn_reflns_point_group_measured_fraction_full 0.996
_diffrn_reflns_point_group_measured_fraction_max 0.980
_diffrn_reflns_theta_full 25.242
_diffrn_reflns_theta_max 27.734
_diffrn_reflns_theta_min 1.581
_exptl_absorpt_coefficient_mu 1.553
_exptl_absorpt_correction_type none
_exptl_crystal_colour Red
_exptl_crystal_density_diffrn 1.651
_exptl_crystal_description Rectangular
_exptl_crystal_F_000 1576
_exptl_crystal_recrystallization_method 'DMF and Water'
_exptl_crystal_size_max 0.34
_exptl_crystal_size_mid 0.32
_exptl_crystal_size_min 0.30
_refine_diff_density_max 1.035
_refine_diff_density_min -0.945
_refine_diff_density_rms 0.084
_refine_ls_extinction_method none
_refine_ls_goodness_of_fit_ref 1.021
_refine_ls_hydrogen_treatment constr
_refine_ls_matrix_type full
_refine_ls_number_parameters 887
_refine_ls_number_reflns 14450
_refine_ls_number_restraints 1
_refine_ls_restrained_S_all 1.021
_refine_ls_R_factor_all 0.1190
_refine_ls_R_factor_gt 0.0588
_refine_ls_shift/su_max 0.001
_refine_ls_shift/su_mean 0.000
_refine_ls_structure_factor_coef Fsqd
_refine_ls_weighting_details 'w=1/[\s^2^(Fo^2^)+(0.0702P)^2^+2.0508P] where P=(Fo^2^+2Fc^2^)/3'
_refine_ls_weighting_scheme calc
_refine_ls_wR_factor_gt 0.1407
_refine_ls_wR_factor_ref 0.1691
_reflns_Friedel_coverage 0.000
_reflns_number_gt 8221
_reflns_number_total 14450
_reflns_threshold_expression 'I > 2\s(I)'
_cod_data_source_file c5ce01452b2.cif
_cod_data_source_block shelx
_cod_depositor_comments 'Adding full bibliography for 7221785--7221790.cif.'
_cod_original_cell_volume 3137.5(10)
_cod_database_code 7221787
_shelx_space_group_comment
;
The symmetry employed for this shelxl refinement is uniquely defined
by the following loop, which should always be used as a source of
symmetry information in preference to the above space-group names.
They are only intended as comments.
;
_shelxl_version_number 2014-3

loop_
_space_group_symop_operation_xyz
'x, y, z'
'-x, -y, -z'

loop_
_atom_site_label
_atom_site_type_symbol
_atom_site_fract_x
_atom_site_fract_y
_atom_site_fract_z
_atom_site_U_iso_or_equiv
_atom_site_adp_type
_atom_site_occupancy
_atom_site_site_symmetry_order
_atom_site_calc_flag
_atom_site_refinement_flags_posn
_atom_site_refinement_flags_adp
_atom_site_refinement_flags_occupancy
_atom_site_disorder_assembly
_atom_site_disorder_group
Cu2 Cu 0.04761(6) 0.39667(4) 0.21165(3) 0.05220(19) Uani 1 1 d . . . . .
Cu1 Cu 0.60045(5) -0.07701(4) 0.70618(3) 0.04562(17) Uani 1 1 d . . . . .
Cu3 Cu 0.10586(5) 0.44463(4) 0.44893(3) 0.04719(17) Uani 1 1 d . . . . .
Cu4 Cu -0.41885(7) 0.93658(4) -0.04631(3) 0.0673(2) Uani 1 1 d . . . . .
S3 S 0.89817(10) 0.04572(7) 0.65463(6) 0.0414(3) Uani 1 1 d . . . . .
S4 S 0.71156(11) 0.37470(7) 0.54200(6) 0.0450(3) Uani 1 1 d . . . . .
S1 S -0.22990(14) 0.25870(9) 0.23254(7) 0.0610(4) Uani 1 1 d . . . . .
S2 S -0.22718(12) 0.13590(9) -0.01465(6) 0.0510(3) Uani 1 1 d . . . . .
C25 C -0.0859(4) 0.6037(3) 0.0271(2) 0.0390(10) Uani 1 1 d . . . . .
O7 O 0.7858(3) 0.0024(2) 0.6780(2) 0.0799(13) Uani 1 1 d . . . . .
C28 C -0.2584(4) 0.7283(3) -0.1046(2) 0.0381(10) Uani 1 1 d . . . . .
C16 C 0.4903(4) 0.1005(3) 0.5380(2) 0.0406(10) Uani 1 1 d . . . . .
H16 H 0.5309 0.1429 0.5058 0.049 Uiso 1 1 calc R U . . .
C18 C 0.2687(4) 0.2358(3) 0.3903(2) 0.0381(10) Uani 1 1 d . . . . .
N10 N 0.4226(3) 0.1851(2) 0.69715(17) 0.0419(9) Uani 1 1 d . . . . .
C19 C 0.1490(4) 0.2151(3) 0.3804(2) 0.0460(11) Uani 1 1 d . . . . .
H19 H 0.1109 0.1685 0.4091 0.055 Uiso 1 1 calc R U . . .
O11 O 0.8240(3) 0.42400(19) 0.52759(17) 0.0553(8) Uani 1 1 d . . . . .
O1 O -0.1239(4) 0.3098(2) 0.2292(2) 0.0862(13) Uani 1 1 d . . . . .
N1 N 0.5022(3) -0.0129(2) 0.63636(16) 0.0365(8) Uani 1 1 d . . . . .
O4 O -0.3451(3) 0.0967(3) -0.00172(17) 0.0753(11) Uani 1 1 d . . . . .
C30 C -0.2261(4) 0.8484(3) -0.1949(2) 0.0415(10) Uani 1 1 d . . . . .
H30 H -0.1741 0.8913 -0.2186 0.050 Uiso 1 1 calc R U . . .
N4 N 0.1373(4) 0.3314(2) 0.28499(17) 0.0437(9) Uani 1 1 d . . . . .
C17 C 0.5548(4) 0.0490(3) 0.5880(2) 0.0413(10) Uani 1 1 d . . . . .
H17 H 0.6402 0.0574 0.5886 0.050 Uiso 1 1 calc R U . . .
C9 C 0.7682(3) 0.2649(3) 0.5327(2) 0.0344(9) Uani 1 1 d . . . . .
O10 O 0.6563(3) 0.3724(2) 0.61293(18) 0.0641(10) Uani 1 1 d . . . . .
N16 N -0.3407(4) 0.8580(2) 0.02370(17) 0.0440(9) Uani 1 1 d . . . . .
C7 C 0.8584(4) 0.1240(3) 0.5809(2) 0.0335(9) Uani 1 1 d . . . . .
C12 C 0.8735(4) 0.0991(3) 0.5162(2) 0.0424(10) Uani 1 1 d . . . . .
H12 H 0.9092 0.0432 0.5102 0.051 Uiso 1 1 calc R U . . .
N3 N 0.3445(3) 0.1897(2) 0.44250(17) 0.0404(9) Uani 1 1 d . . . . .
O8 O 0.9329(5) 0.0962(2) 0.7048(2) 0.0939(14) Uani 1 1 d . . . . .
C27 C -0.1213(4) 0.4815(3) 0.1155(2) 0.0479(11) Uani 1 1 d . . . . .
H27 H -0.1757 0.4400 0.1391 0.058 Uiso 1 1 calc R U . . .
N7 N -0.2252(4) 0.6642(2) -0.04643(19) 0.0505(10) Uani 1 1 d . . . . .
N8 N -0.3424(3) 0.8445(2) -0.21631(16) 0.0364(8) Uani 1 1 d . . . . .
C8 C 0.8064(3) 0.2071(3) 0.5904(2) 0.0333(9) Uani 1 1 d . . . . .
H8 H 0.7969 0.2242 0.6342 0.040 Uiso 1 1 calc R U . . .
N6 N -0.1171(3) 0.6693(2) -0.03061(17) 0.0439(9) Uani 1 1 d . . . . .
N9 N 0.5334(4) 0.0106(2) 0.87229(17) 0.0437(9) Uani 1 1 d . . . . .
C42 C 0.3482(4) 0.3104(3) 0.5907(2) 0.0407(10) Uani 1 1 d . . . . .
H42 H 0.4314 0.3135 0.5999 0.049 Uiso 1 1 calc R U . . .
C34 C 0.3747(4) 0.0640(3) 0.7949(2) 0.0436(11) Uani 1 1 d . . . . .
H34 H 0.2933 0.0611 0.7827 0.052 Uiso 1 1 calc R U . . .
C26 C -0.1642(4) 0.5411(3) 0.0615(2) 0.0450(11) Uani 1 1 d . . . . .
H26 H -0.2452 0.5389 0.0486 0.054 Uiso 1 1 calc R U . . .
C48 C -0.2191(5) 0.7499(3) 0.1269(2) 0.0517(13) Uani 1 1 d . . . . .
C41 C 0.2980(4) 0.3664(3) 0.5364(2) 0.0399(10) Uani 1 1 d . . . . .
H41 H 0.3493 0.4075 0.5094 0.048 Uiso 1 1 calc R U . . .
O12 O 0.6215(4) 0.4014(2) 0.4912(2) 0.0821(12) Uani 1 1 d . . . . .
C29 C -0.1819(4) 0.7918(3) -0.1397(2) 0.0434(11) Uani 1 1 d . . . . .
H29 H -0.1018 0.7964 -0.1265 0.052 Uiso 1 1 calc R U . . .
N13 N 0.0221(3) 0.5005(2) 0.37029(16) 0.0418(9) Uani 1 1 d . . . . .
C10 C 0.7827(4) 0.2389(3) 0.4674(2) 0.0412(10) Uani 1 1 d . . . . .
H10 H 0.7564 0.2773 0.4292 0.049 Uiso 1 1 calc R U . . .
C39 C 0.1486(4) 0.2467(3) 0.6156(2) 0.0414(10) Uani 1 1 d . . . . .
H39 H 0.0956 0.2065 0.6424 0.050 Uiso 1 1 calc R U . . .
C46 C 0.0174(6) 0.6112(3) 0.2706(2) 0.0621(14) Uani 1 1 d . . . . .
H46 H 0.0589 0.6539 0.2393 0.075 Uiso 1 1 calc R U . . .
C20 C 0.0870(4) 0.2638(3) 0.3281(2) 0.0486(12) Uani 1 1 d . . . . .
H20 H 0.0062 0.2493 0.3221 0.058 Uiso 1 1 calc R U . . .
C40 C 0.1060(4) 0.3036(3) 0.5606(2) 0.0418(10) Uani 1 1 d . . . . .
H40 H 0.0236 0.3004 0.5501 0.050 Uiso 1 1 calc R U . . .
C35 C 0.4554(4) 0.1231(3) 0.75685(19) 0.0363(10) Uani 1 1 d . . . . .
C51 C -0.2207(5) 0.8658(3) 0.0334(2) 0.0513(12) Uani 1 1 d . . . . .
H51 H -0.1774 0.9095 0.0040 0.062 Uiso 1 1 calc R U . . .
O9 O 1.0008(3) -0.0113(2) 0.63004(19) 0.0744(12) Uani 1 1 d . . . . .
N5 N -0.0049(4) 0.4804(2) 0.13564(17) 0.0441(9) Uani 1 1 d . . . . .
C21 C 0.2526(5) 0.3522(3) 0.2950(2) 0.0540(13) Uani 1 1 d . . . . .
H21 H 0.2879 0.3999 0.2662 0.065 Uiso 1 1 calc R U . . .
C11 C 0.8352(4) 0.1576(3) 0.4597(2) 0.0454(11) Uani 1 1 d . . . . .
H11 H 0.8458 0.1405 0.4159 0.054 Uiso 1 1 calc R U . . .
C33 C 0.4176(5) 0.0092(3) 0.8515(2) 0.0502(12) Uani 1 1 d . . . . .
H33 H 0.3631 -0.0310 0.8769 0.060 Uiso 1 1 calc R U . . .
C38 C 0.2718(4) 0.2501(3) 0.63076(19) 0.0336(9) Uani 1 1 d . . . . .
C22 C 0.3216(5) 0.3056(3) 0.3467(2) 0.0529(12) Uani 1 1 d . . . . .
H22 H 0.4021 0.3212 0.3520 0.064 Uiso 1 1 calc R U . . .
C37 C 0.6106(4) 0.0664(3) 0.8337(2) 0.0538(13) Uani 1 1 d . . . . .
H37 H 0.6922 0.0672 0.8463 0.065 Uiso 1 1 calc R U . . .
C6 C -0.1064(4) 0.1030(3) 0.2043(2) 0.0517(12) Uani 1 1 d . . . . .
H6 H -0.0883 0.0939 0.2503 0.062 Uiso 1 1 calc R U . . .
C52 C -0.1565(5) 0.8138(3) 0.0836(2) 0.0546(13) Uani 1 1 d . . . . .
H52 H -0.0723 0.8220 0.0880 0.065 Uiso 1 1 calc R U . . .
N12 N 0.1782(3) 0.3641(2) 0.52087(16) 0.0352(8) Uani 1 1 d . . . . .
C47 C 0.0795(5) 0.5623(3) 0.3246(2) 0.0527(12) Uani 1 1 d . . . . .
H47 H 0.1628 0.5730 0.3290 0.063 Uiso 1 1 calc R U . . .
C49 C -0.3441(5) 0.7385(3) 0.1177(2) 0.0528(12) Uani 1 1 d . . . . .
H49 H -0.3884 0.6943 0.1458 0.063 Uiso 1 1 calc R U . . .
N2 N 0.2861(3) 0.1359(2) 0.48577(16) 0.0365(8) Uani 1 1 d . . . . .
C24 C 0.0347(4) 0.6049(3) 0.0476(2) 0.0465(11) Uani 1 1 d . . . . .
H24 H 0.0896 0.6469 0.0255 0.056 Uiso 1 1 calc R U . . .
C50 C -0.4004(5) 0.7941(3) 0.0661(2) 0.0539(13) Uani 1 1 d . . . . .
H50 H -0.4843 0.7869 0.0604 0.065 Uiso 1 1 calc R U . . .
C32 C -0.3779(4) 0.7242(3) -0.1254(2) 0.0557(13) Uani 1 1 d . . . . .
H32 H -0.4322 0.6827 -0.1018 0.067 Uiso 1 1 calc R U . . .
C3 C -0.1699(4) 0.1274(3) 0.0685(2) 0.0446(11) Uani 1 1 d . . . . .
C36 C 0.5763(4) 0.1233(3) 0.7759(2) 0.0508(12) Uani 1 1 d . . . . .
H36 H 0.6338 0.1611 0.7502 0.061 Uiso 1 1 calc R U . . .
C1 C -0.1801(4) 0.1773(3) 0.1784(2) 0.0443(11) Uani 1 1 d . . . . .
C2 C -0.2126(4) 0.1888(3) 0.1110(2) 0.0451(11) Uani 1 1 d . . . . .
H2 H -0.2634 0.2382 0.0944 0.054 Uiso 1 1 calc R U . . .
C5 C -0.0607(4) 0.0433(4) 0.1611(3) 0.0582(14) Uani 1 1 d . . . . .
H5 H -0.0083 -0.0054 0.1773 0.070 Uiso 1 1 calc R U . . .
C4 C -0.0926(4) 0.0553(3) 0.0931(2) 0.0526(12) Uani 1 1 d . . . . .
H4 H -0.0614 0.0145 0.0640 0.063 Uiso 1 1 calc R U . . .
N11 N 0.3090(3) 0.1883(2) 0.69002(17) 0.0408(9) Uani 1 1 d . . . . .
C14 C 0.3062(4) 0.0262(3) 0.5868(2) 0.0371(10) Uani 1 1 d . . . . .
H14 H 0.2201 0.0186 0.5882 0.045 Uiso 1 1 calc R U . . .
C31 C -0.4142(4) 0.7822(3) -0.1812(2) 0.0534(13) Uani 1 1 d . . . . .
H31 H -0.4936 0.7780 -0.1956 0.064 Uiso 1 1 calc R U . . .
C44 C -0.1623(5) 0.5312(4) 0.3090(3) 0.0640(15) Uani 1 1 d . . . . .
H44 H -0.2443 0.5181 0.3043 0.077 Uiso 1 1 calc R U . . .
C23 C 0.0709(4) 0.5418(3) 0.1020(2) 0.0489(12) Uani 1 1 d . . . . .
H23 H 0.1518 0.5421 0.1156 0.059 Uiso 1 1 calc R U . . .
C15 C 0.3644(4) 0.0885(3) 0.53620(19) 0.0310(9) Uani 1 1 d . . . . .
C13 C 0.3789(4) -0.0240(3) 0.6349(2) 0.0396(10) Uani 1 1 d . . . . .
H13 H 0.3408 -0.0671 0.6676 0.047 Uiso 1 1 calc R U . . .
C43 C -0.0974(5) 0.4854(3) 0.3616(2) 0.0544(13) Uani 1 1 d . . . . .
H43 H -0.1377 0.4418 0.3926 0.065 Uiso 1 1 calc R U . . .
N15 N -0.1358(5) 0.6988(3) 0.1787(2) 0.0733(13) Uani 1 1 d . . . . .
N14 N -0.1926(5) 0.6455(3) 0.2120(3) 0.0720(13) Uani 1 1 d . . . . .
C45 C -0.1055(6) 0.5959(4) 0.2640(2) 0.0604(15) Uani 1 1 d . . . . .
OW1 O 0.1635(5) 0.7882(4) 0.2035(2) 0.131(2) Uani 1 1 d . . . . .
O2 O -0.335(2) 0.2988(11) 0.2081(9) 0.100(5) Uani 0.616(7) 1 d . . P A 1
O2A O -0.332(3) 0.3259(17) 0.1911(14) 0.064(5) Uani 0.384(7) 1 d D . P A 2
O5 O -0.2153(12) 0.2248(13) -0.0457(10) 0.092(5) Uani 0.616(7) 1 d . . P A 1
O5A O -0.2739(17) 0.2275(19) -0.0362(16) 0.073(6) Uani 0.384(7) 1 d . . P A 2
O6 O -0.1334(18) 0.0993(15) -0.0588(12) 0.092(7) Uani 0.616(7) 1 d . . P A 1
O6A O -0.148(4) 0.068(2) -0.049(2) 0.092(10) Uani 0.384(7) 1 d . . P A 2
O3 O -0.2328(11) 0.2097(7) 0.3018(5) 0.087(3) Uani 0.616(7) 1 d . . P A 1
O3A O -0.3097(13) 0.2159(11) 0.2958(8) 0.071(4) Uani 0.384(7) 1 d D . P A 2
OW2 O 0.3594(11) 0.5248(9) 0.1628(6) 0.190(4) Uani 0.616(7) 1 d . . P A 1
OW2A O 0.5477(18) 0.4660(14) 0.0858(10) 0.190(4) Uani 0.384(7) 1 d . . P A 2
OW4 O 0.5165(5) 0.4758(4) 0.3697(3) 0.132(2) Uani 1 1 d . . . . .
OW3 O 0.5414(10) 0.4596(6) 0.2299(5) 0.263(5) Uani 1 1 d . . . . .
OW5 O 0.6294(13) 0.3375(8) 0.7716(6) 0.346(7) Uani 1 1 d . . . . .
OW6 O -0.3909(10) 0.3848(7) -0.0159(7) 0.309(6) Uani 1 1 d . . . . .

loop_
_atom_site_aniso_label
_atom_site_aniso_U_11
_atom_site_aniso_U_22
_atom_site_aniso_U_33
_atom_site_aniso_U_23
_atom_site_aniso_U_13
_atom_site_aniso_U_12
Cu2 0.0777(4) 0.0434(3) 0.0330(3) 0.0059(2) -0.0260(3) 0.0156(3)
Cu1 0.0540(4) 0.0464(3) 0.0325(3) 0.0078(2) -0.0195(2) 0.0133(3)
Cu3 0.0613(4) 0.0414(3) 0.0357(3) 0.0080(2) -0.0230(3) 0.0122(3)
Cu4 0.0989(5) 0.0634(4) 0.0321(3) 0.0049(3) -0.0248(3) 0.0387(4)
S3 0.0366(6) 0.0368(6) 0.0459(6) 0.0127(5) -0.0112(5) -0.0010(5)
S4 0.0470(7) 0.0302(6) 0.0570(7) 0.0013(5) -0.0176(5) 0.0040(5)
S1 0.0808(10) 0.0600(9) 0.0461(7) 0.0013(6) -0.0180(7) -0.0311(8)
S2 0.0499(7) 0.0666(9) 0.0346(6) 0.0054(6) -0.0112(5) -0.0085(6)
C25 0.053(3) 0.037(2) 0.025(2) 0.0022(17) -0.0149(18) 0.011(2)
O7 0.0408(19) 0.087(3) 0.093(3) 0.059(2) -0.0157(18) -0.0197(18)
C28 0.045(2) 0.035(2) 0.029(2) 0.0093(18) -0.0067(18) 0.0024(19)
C16 0.034(2) 0.050(3) 0.034(2) 0.0132(19) -0.0094(18) -0.0044(19)
C18 0.047(3) 0.035(2) 0.029(2) 0.0065(18) -0.0119(18) 0.0036(19)
N10 0.043(2) 0.045(2) 0.0338(19) 0.0107(16) -0.0128(16) 0.0002(16)
C19 0.048(3) 0.047(3) 0.041(2) 0.013(2) -0.020(2) -0.004(2)
O11 0.069(2) 0.0325(18) 0.064(2) 0.0008(15) -0.0074(17) -0.0145(15)
O1 0.093(3) 0.056(2) 0.118(3) 0.008(2) -0.062(3) -0.029(2)
N1 0.041(2) 0.0334(19) 0.0314(18) 0.0090(15) -0.0124(15) 0.0034(15)
O4 0.058(2) 0.123(3) 0.045(2) 0.009(2) -0.0211(16) -0.028(2)
C30 0.044(2) 0.043(3) 0.034(2) 0.0122(19) -0.0094(19) -0.006(2)
N4 0.058(2) 0.039(2) 0.0324(19) 0.0067(16) -0.0201(17) 0.0079(17)
C17 0.030(2) 0.050(3) 0.039(2) 0.014(2) -0.0107(18) -0.0024(19)
C9 0.028(2) 0.031(2) 0.043(2) 0.0045(18) -0.0074(17) -0.0069(16)
O10 0.069(2) 0.050(2) 0.068(2) -0.0111(18) 0.0111(18) 0.0126(17)
N16 0.058(2) 0.042(2) 0.0289(18) 0.0040(16) -0.0175(17) 0.0147(18)
C7 0.032(2) 0.031(2) 0.034(2) 0.0063(17) -0.0048(17) -0.0039(17)
C12 0.048(3) 0.032(2) 0.046(3) -0.005(2) 0.002(2) 0.0004(19)
N3 0.039(2) 0.047(2) 0.0326(19) 0.0104(16) -0.0141(15) -0.0007(16)
O8 0.161(4) 0.057(2) 0.066(3) 0.013(2) -0.063(3) -0.002(2)
C27 0.063(3) 0.040(3) 0.038(2) 0.011(2) -0.018(2) 0.000(2)
N7 0.062(3) 0.043(2) 0.042(2) 0.0156(17) -0.0203(19) -0.0012(18)
N8 0.0379(19) 0.036(2) 0.0318(18) 0.0094(15) -0.0167(15) 0.0038(15)
C8 0.034(2) 0.034(2) 0.030(2) 0.0014(17) -0.0033(16) -0.0051(17)
N6 0.050(2) 0.041(2) 0.036(2) 0.0121(16) -0.0142(17) 0.0023(17)
N9 0.056(2) 0.043(2) 0.0287(18) 0.0036(16) -0.0147(17) 0.0164(18)
C42 0.040(2) 0.039(2) 0.042(2) 0.0058(19) -0.0171(19) 0.0008(19)
C34 0.041(2) 0.051(3) 0.037(2) 0.006(2) -0.0148(19) 0.000(2)
C26 0.050(3) 0.042(3) 0.041(2) 0.010(2) -0.018(2) -0.005(2)
C48 0.069(3) 0.052(3) 0.034(2) -0.011(2) -0.025(2) 0.027(2)
C41 0.044(2) 0.032(2) 0.041(2) 0.0127(18) -0.0157(19) -0.0047(18)
O12 0.085(3) 0.060(2) 0.106(3) -0.008(2) -0.062(2) 0.025(2)
C29 0.035(2) 0.049(3) 0.042(2) 0.012(2) -0.0145(19) -0.001(2)
N13 0.060(2) 0.035(2) 0.0276(18) 0.0049(15) -0.0167(16) 0.0105(17)
C10 0.050(3) 0.040(3) 0.033(2) 0.0078(19) -0.0091(19) -0.014(2)
C39 0.036(2) 0.042(3) 0.042(2) 0.0092(19) -0.0106(19) 0.0001(19)
C46 0.104(5) 0.042(3) 0.035(3) 0.009(2) -0.009(3) -0.003(3)
C20 0.052(3) 0.048(3) 0.043(3) 0.011(2) -0.021(2) -0.004(2)
C40 0.036(2) 0.041(3) 0.046(3) 0.008(2) -0.0162(19) 0.0004(19)
C35 0.042(2) 0.039(2) 0.025(2) 0.0006(18) -0.0091(17) 0.0084(19)
C51 0.066(3) 0.045(3) 0.041(3) 0.000(2) -0.009(2) 0.005(2)
O9 0.053(2) 0.076(3) 0.075(2) 0.022(2) 0.0016(18) 0.0321(19)
N5 0.062(2) 0.037(2) 0.0326(19) 0.0036(16) -0.0206(17) 0.0085(18)
C21 0.065(3) 0.046(3) 0.047(3) 0.015(2) -0.019(2) -0.007(2)
C11 0.063(3) 0.040(3) 0.030(2) -0.0014(19) 0.003(2) -0.005(2)
C33 0.064(3) 0.048(3) 0.034(2) 0.010(2) -0.012(2) 0.000(2)
C38 0.041(2) 0.029(2) 0.029(2) 0.0013(17) -0.0100(17) 0.0071(18)
C22 0.056(3) 0.050(3) 0.050(3) 0.015(2) -0.019(2) -0.011(2)
C37 0.041(3) 0.069(3) 0.047(3) 0.007(2) -0.019(2) 0.011(2)
C6 0.052(3) 0.059(3) 0.044(3) 0.012(2) -0.024(2) -0.016(2)
C52 0.055(3) 0.060(3) 0.050(3) -0.007(3) -0.021(2) 0.011(2)
N12 0.044(2) 0.0270(18) 0.0331(18) 0.0035(14) -0.0148(15) 0.0039(15)
C47 0.073(3) 0.047(3) 0.037(3) 0.005(2) -0.018(2) -0.001(2)
C49 0.071(3) 0.045(3) 0.036(2) 0.009(2) -0.010(2) 0.008(2)
N2 0.0368(19) 0.042(2) 0.0291(18) 0.0043(16) -0.0148(15) 0.0016(16)
C24 0.056(3) 0.041(3) 0.039(2) 0.006(2) -0.013(2) 0.000(2)
C50 0.056(3) 0.056(3) 0.045(3) 0.002(2) -0.018(2) 0.014(2)
C32 0.053(3) 0.054(3) 0.055(3) 0.022(2) -0.019(2) -0.017(2)
C3 0.039(2) 0.054(3) 0.038(2) 0.007(2) -0.0103(19) -0.012(2)
C36 0.042(3) 0.065(3) 0.039(3) 0.013(2) -0.011(2) 0.002(2)
C1 0.039(2) 0.052(3) 0.043(2) 0.005(2) -0.0129(19) -0.018(2)
C2 0.043(3) 0.050(3) 0.040(2) 0.011(2) -0.015(2) -0.013(2)
C5 0.043(3) 0.063(3) 0.065(3) 0.013(3) -0.026(2) -0.003(2)
C4 0.042(3) 0.065(3) 0.053(3) -0.003(2) -0.015(2) -0.007(2)
N11 0.045(2) 0.038(2) 0.0357(19) 0.0089(15) -0.0135(16) 0.0027(16)
C14 0.034(2) 0.039(2) 0.038(2) 0.0043(19) -0.0121(18) -0.0060(18)
C31 0.041(3) 0.060(3) 0.055(3) 0.019(2) -0.022(2) -0.009(2)
C44 0.066(3) 0.077(4) 0.049(3) -0.008(3) -0.028(3) 0.017(3)
C23 0.049(3) 0.054(3) 0.044(3) -0.003(2) -0.021(2) 0.009(2)
C15 0.033(2) 0.030(2) 0.029(2) -0.0007(16) -0.0090(16) 0.0017(17)
C13 0.046(3) 0.034(2) 0.036(2) 0.0100(18) -0.0108(19) -0.0064(19)
C43 0.061(3) 0.060(3) 0.039(3) 0.003(2) -0.014(2) 0.003(2)
N15 0.098(4) 0.067(3) 0.054(3) -0.006(2) -0.003(3) -0.012(3)
N14 0.077(3) 0.076(4) 0.063(3) -0.008(3) -0.003(3) -0.015(3)
C45 0.088(4) 0.059(3) 0.037(3) -0.015(2) -0.032(3) 0.030(3)
OW1 0.153(5) 0.152(5) 0.088(4) 0.022(3) -0.026(3) -0.072(4)
O2 0.076(8) 0.115(13) 0.135(14) -0.082(9) -0.056(11) 0.026(10)
O2A 0.071(10) 0.051(9) 0.068(8) 0.010(6) -0.027(6) -0.008(7)
O5 0.125(12) 0.085(9) 0.067(6) 0.034(6) -0.049(10) -0.055(10)
O5A 0.085(13) 0.065(10) 0.072(11) 0.004(8) -0.047(12) 0.001(11)
O6 0.053(6) 0.17(2) 0.042(5) -0.019(11) 0.003(4) 0.023(9)
O6A 0.12(2) 0.090(15) 0.07(2) -0.033(13) -0.032(14) 0.016(11)
O3 0.140(9) 0.066(5) 0.053(4) -0.002(4) 0.019(6) -0.052(7)
O3A 0.079(9) 0.076(8) 0.056(7) -0.006(6) 0.018(7) -0.032(8)
OW2 0.173(8) 0.210(10) 0.192(10) 0.008(8) -0.031(7) -0.092(8)
OW2A 0.173(8) 0.210(10) 0.192(10) 0.008(8) -0.031(7) -0.092(8)
OW4 0.151(5) 0.124(4) 0.119(4) -0.029(4) -0.033(4) 0.041(4)
OW3 0.309(12) 0.231(10) 0.252(10) -0.074(8) -0.028(9) 0.036(9)
OW5 0.425(18) 0.287(13) 0.306(13) -0.054(11) 0.118(12) -0.095(12)
OW6 0.221(10) 0.264(12) 0.416(17) -0.006(11) 0.019(10) -0.020(9)

loop_
_atom_type_symbol
_atom_type_description
_atom_type_scat_dispersion_real
_atom_type_scat_dispersion_imag
_atom_type_scat_source
C C 0.0033 0.0016 'International Tables Vol C Tables 4.2.6.8 and 6.1.1.4'
H H 0.0000 0.0000 'International Tables Vol C Tables 4.2.6.8 and 6.1.1.4'
N N 0.0061 0.0033 'International Tables Vol C Tables 4.2.6.8 and 6.1.1.4'
O O 0.0106 0.0060 'International Tables Vol C Tables 4.2.6.8 and 6.1.1.4'
S S 0.1246 0.1234 'International Tables Vol C Tables 4.2.6.8 and 6.1.1.4'
Cu Cu 0.3201 1.2651 'International Tables Vol C Tables 4.2.6.8 and 6.1.1.4'

loop_
_geom_angle_atom_site_label_1
_geom_angle_atom_site_label_2
_geom_angle_atom_site_label_3
_geom_angle
_geom_angle_site_symmetry_1
_geom_angle_site_symmetry_3
N5 Cu2 N4 165.00(17) . .
N5 Cu2 O1 98.87(15) . .
N4 Cu2 O1 96.13(15) . .
N8 Cu1 N1 164.83(15) 1_646 .
N8 Cu1 O7 97.01(13) 1_646 .
N1 Cu1 O7 98.07(13) . .
N12 Cu3 N13 166.49(15) . .
N12 Cu3 O11 99.10(13) . 2_666
N13 Cu3 O11 94.36(14) . 2_666
N16 Cu4 N9 168.47(16) . 1_464
O7 S3 O9 113.6(2) . .
O7 S3 O8 112.0(3) . .
O9 S3 O8 112.9(3) . .
O7 S3 C7 104.75(18) . .
O9 S3 C7 106.4(2) . .
O8 S3 C7 106.3(2) . .
O10 S4 O12 113.6(2) . .
O10 S4 O11 112.3(2) . .
O12 S4 O11 112.9(2) . .
O10 S4 C9 106.67(19) . .
O12 S4 C9 106.4(2) . .
O11 S4 C9 104.09(18) . .
O2A S1 O1 103.7(11) . .
O1 S1 O3 102.5(4) . .
O2A S1 O3A 103.0(12) . .
O1 S1 O3A 129.1(6) . .
O1 S1 O2 117.9(8) . .
O3 S1 O2 120.9(9) . .
O2A S1 C1 105.6(13) . .
O1 S1 C1 105.0(2) . .
O3 S1 C1 103.6(5) . .
O3A S1 C1 108.3(7) . .
O2 S1 C1 105.2(8) . .
O6 S2 O5 96.4(13) . .
O6 S2 O4 117.8(10) . .
O5 S2 O4 122.8(5) . .
O4 S2 O5A 98.6(8) . .
O4 S2 O6A 101.1(16) . .
O5A S2 O6A 135.0(19) . .
O6 S2 C3 108.2(10) . .
O5 S2 C3 105.5(8) . .
O4 S2 C3 105.1(2) . .
O5A S2 C3 108.8(12) . .
O6A S2 C3 104.4(17) . .
C26 C25 C24 119.0(4) . .
C26 C25 N6 125.2(4) . .
C24 C25 N6 115.7(4) . .
S3 O7 Cu1 173.9(3) . .
C29 C28 C32 118.9(4) . .
C29 C28 N7 125.2(4) . .
C32 C28 N7 115.9(4) . .
C17 C16 C15 118.7(4) . .
C17 C16 H16 120.7 . .
C15 C16 H16 120.7 . .
C19 C18 C22 118.4(4) . .
C19 C18 N3 125.1(4) . .
C22 C18 N3 116.5(4) . .
N11 N10 C35 112.1(3) . .
C20 C19 C18 119.4(4) . .
C20 C19 H19 120.3 . .
C18 C19 H19 120.3 . .
S4 O11 Cu3 138.7(2) . 2_666
S1 O1 Cu2 174.1(3) . .
C13 N1 C17 117.3(3) . .
C13 N1 Cu1 122.6(3) . .
C17 N1 Cu1 119.9(3) . .
N8 C30 C29 123.0(4) . .
N8 C30 H30 118.5 . .
C29 C30 H30 118.5 . .
C21 N4 C20 117.7(3) . .
C21 N4 Cu2 120.8(3) . .
C20 N4 Cu2 121.5(3) . .
N1 C17 C16 123.9(4) . .
N1 C17 H17 118.1 . .
C16 C17 H17 118.1 . .
C10 C9 C8 120.3(4) . .
C10 C9 S4 119.8(3) . .
C8 C9 S4 119.7(3) . .
C51 N16 C50 116.5(4) . .
C51 N16 Cu4 119.9(3) . .
C50 N16 Cu4 123.6(3) . .
C12 C7 C8 120.7(4) . .
C12 C7 S3 119.6(3) . .
C8 C7 S3 119.7(3) . .
C7 C12 C11 119.8(4) . .
C7 C12 H12 120.1 . .
C11 C12 H12 120.1 . .
N2 N3 C18 113.5(3) . .
N5 C27 C26 123.1(4) . .
N5 C27 H27 118.4 . .
C26 C27 H27 118.4 . .
N6 N7 C28 113.6(4) . .
C31 N8 C30 116.9(3) . .
C31 N8 Cu1 121.3(3) . 1_464
C30 N8 Cu1 121.8(3) . 1_464
C7 C8 C9 118.6(4) . .
C7 C8 H8 120.7 . .
C9 C8 H8 120.7 . .
N7 N6 C25 112.4(4) . .
C37 N9 C33 116.7(3) . .
C37 N9 Cu4 122.4(3) . 1_646
C33 N9 Cu4 120.8(3) . 1_646
C38 C42 C41 118.3(4) . .
C38 C42 H42 120.8 . .
C41 C42 H42 120.8 . .
C35 C34 C33 118.3(4) . .
C35 C34 H34 120.9 . .
C33 C34 H34 120.9 . .
C25 C26 C27 119.0(4) . .
C25 C26 H26 120.5 . .
C27 C26 H26 120.5 . .
C52 C48 C49 119.1(4) . .
C52 C48 N15 111.7(5) . .
C49 C48 N15 129.2(5) . .
N12 C41 C42 123.0(4) . .
N12 C41 H41 118.5 . .
C42 C41 H41 118.5 . .
C28 C29 C30 118.7(4) . .
C28 C29 H29 120.6 . .
C30 C29 H29 120.6 . .
C47 N13 C43 117.8(4) . .
C47 N13 Cu3 119.3(3) . .
C43 N13 Cu3 122.7(3) . .
C11 C10 C9 119.6(4) . .
C11 C10 H10 120.2 . .
C9 C10 H10 120.2 . .
C40 C39 C38 118.8(4) . .
C40 C39 H39 120.6 . .
C38 C39 H39 120.6 . .
C45 C46 C47 119.6(5) . .
C45 C46 H46 120.2 . .
C47 C46 H46 120.2 . .
N4 C20 C19 123.0(4) . .
N4 C20 H20 118.5 . .
C19 C20 H20 118.5 . .
N12 C40 C39 123.0(4) . .
N12 C40 H40 118.5 . .
C39 C40 H40 118.5 . .
C34 C35 C36 118.7(4) . .
C34 C35 N10 124.2(4) . .
C36 C35 N10 117.1(4) . .
N16 C51 C52 124.5(5) . .
N16 C51 H51 117.8 . .
C52 C51 H51 117.8 . .
C23 N5 C27 117.5(4) . .
C23 N5 Cu2 121.7(3) . .
C27 N5 Cu2 120.8(3) . .
N4 C21 C22 122.6(4) . .
N4 C21 H21 118.7 . .
C22 C21 H21 118.7 . .
C10 C11 C12 121.0(4) . .
C10 C11 H11 119.5 . .
C12 C11 H11 119.5 . .
N9 C33 C34 123.8(4) . .
N9 C33 H33 118.1 . .
C34 C33 H33 118.1 . .
C42 C38 C39 119.6(3) . .
C42 C38 N11 125.1(4) . .
C39 C38 N11 115.4(4) . .
C18 C22 C21 118.9(4) . .
C18 C22 H22 120.6 . .
C21 C22 H22 120.6 . .
N9 C37 C36 123.5(4) . .
N9 C37 H37 118.3 . .
C36 C37 H37 118.3 . .
C5 C6 C1 119.3(4) . .
C5 C6 H6 120.4 . .
C1 C6 H6 120.4 . .
C48 C52 C51 118.2(5) . .
C48 C52 H52 120.9 . .
C51 C52 H52 120.9 . .
C41 N12 C40 117.4(3) . .
C41 N12 Cu3 123.3(3) . .
C40 N12 Cu3 119.3(3) . .
N13 C47 C46 121.4(5) . .
N13 C47 H47 119.3 . .
C46 C47 H47 119.3 . .
C50 C49 C48 118.4(5) . .
C50 C49 H49 120.8 . .
C48 C49 H49 120.8 . .
N3 N2 C15 112.7(3) . .
C23 C24 C25 118.2(4) . .
C23 C24 H24 120.9 . .
C25 C24 H24 120.9 . .
N16 C50 C49 123.3(5) . .
N16 C50 H50 118.3 . .
C49 C50 H50 118.3 . .
C31 C32 C28 118.8(4) . .
C31 C32 H32 120.6 . .
C28 C32 H32 120.6 . .
C2 C3 C4 119.5(4) . .
C2 C3 S2 119.6(3) . .
C4 C3 S2 120.6(4) . .
C37 C36 C35 118.9(4) . .
C37 C36 H36 120.6 . .
C35 C36 H36 120.6 . .
C2 C1 C6 120.5(5) . .
C2 C1 S1 120.2(4) . .
C6 C1 S1 119.3(3) . .
C3 C2 C1 120.1(4) . .
C3 C2 H2 120.0 . .
C1 C2 H2 120.0 . .
C6 C5 C4 120.1(5) . .
C6 C5 H5 120.0 . .
C4 C5 H5 120.0 . .
C3 C4 C5 120.5(5) . .
C3 C4 H4 119.8 . .
C5 C4 H4 119.8 . .
N10 N11 C38 113.9(3) . .
C13 C14 C15 118.7(4) . .
C13 C14 H14 120.7 . .
C15 C14 H14 120.7 . .
N8 C31 C32 123.7(4) . .
N8 C31 H31 118.2 . .
C32 C31 H31 118.2 . .
C45 C44 C43 119.1(5) . .
C45 C44 H44 120.4 . .
C43 C44 H44 120.4 . .
N5 C23 C24 123.2(4) . .
N5 C23 H23 118.4 . .
C24 C23 H23 118.4 . .
C16 C15 C14 118.8(3) . .
C16 C15 N2 124.7(3) . .
C14 C15 N2 116.4(3) . .
N1 C13 C14 122.5(4) . .
N1 C13 H13 118.7 . .
C14 C13 H13 118.7 . .
N13 C43 C44 123.1(5) . .
N13 C43 H43 118.5 . .
C44 C43 H43 118.5 . .
N14 N15 C48 108.1(5) . .
N15 N14 C45 106.4(5) . .
C44 C45 C46 119.0(4) . .
C44 C45 N14 113.1(5) . .
C46 C45 N14 127.9(5) . .
S1 O2A O3A 36.8(5) . .
S1 O3A O2A 40.2(9) . .

loop_
_geom_bond_atom_site_label_1
_geom_bond_atom_site_label_2
_geom_bond_distance
_geom_bond_site_symmetry_2
Cu2 N5 1.907(3) .
Cu2 N4 1.914(3) .
Cu2 O1 2.315(4) .
Cu1 N8 1.905(3) 1_646
Cu1 N1 1.910(3) .
Cu1 O7 2.375(3) .
Cu3 N12 1.906(3) .
Cu3 N13 1.913(3) .
Cu3 O11 2.338(3) 2_666
Cu4 N16 1.894(3) .
Cu4 N9 1.897(3) 1_464
S3 O7 1.414(3) .
S3 O9 1.433(3) .
S3 O8 1.441(4) .
S3 C7 1.791(4) .
S4 O10 1.444(3) .
S4 O12 1.445(3) .
S4 O11 1.448(3) .
S4 C9 1.773(4) .
S1 O2A 1.63(2) .
S1 O1 1.418(4) .
S1 O3 1.442(9) .
S1 O3A 1.514(13) .
S1 O2 1.331(18) .
S1 C1 1.776(5) .
S2 O6 1.390(19) .
S2 O5 1.414(18) .
S2 O4 1.418(4) .
S2 O5A 1.46(3) .
S2 O6A 1.48(4) .
S2 C3 1.783(4) .
C25 C26 1.371(6) .
C25 C24 1.389(6) .
C25 N6 1.438(5) .
C28 C29 1.373(6) .
C28 C32 1.387(6) .
C28 N7 1.437(5) .
C16 C17 1.367(5) .
C16 C15 1.373(5) .
C16 H16 0.9300 .
C18 C19 1.379(6) .
C18 C22 1.379(6) .
C18 N3 1.432(4) .
N10 N11 1.228(5) .
N10 C35 1.441(5) .
C19 C20 1.367(5) .
C19 H19 0.9300 .
O11 Cu3 2.338(3) 2_666
N1 C13 1.342(5) .
N1 C17 1.342(5) .
C30 N8 1.359(5) .
C30 C29 1.374(5) .
C30 H30 0.9300 .
N4 C21 1.337(6) .
N4 C20 1.339(5) .
C17 H17 0.9300 .
C9 C10 1.389(6) .
C9 C8 1.397(5) .
N16 C51 1.330(6) .
N16 C50 1.337(6) .
C7 C12 1.372(6) .
C7 C8 1.380(5) .
C12 C11 1.384(6) .
C12 H12 0.9300 .
N3 N2 1.239(5) .
C27 N5 1.339(5) .
C27 C26 1.376(5) .
C27 H27 0.9300 .
N7 N6 1.236(5) .
N8 C31 1.331(5) .
N8 Cu1 1.905(3) 1_464
C8 H8 0.9300 .
N9 C37 1.325(6) .
N9 C33 1.343(6) .
N9 Cu4 1.897(3) 1_646
C42 C38 1.375(6) .
C42 C41 1.384(5) .
C42 H42 0.9300 .
C34 C35 1.375(6) .
C34 C33 1.377(5) .
C34 H34 0.9300 .
C26 H26 0.9300 .
C48 C52 1.359(7) .
C48 C49 1.391(7) .
C48 N15 1.505(6) .
C41 N12 1.348(5) .
C41 H41 0.9300 .
C29 H29 0.9300 .
N13 C47 1.335(6) .
N13 C43 1.346(6) .
C10 C11 1.350(6) .
C10 H10 0.9300 .
C39 C40 1.369(5) .
C39 C38 1.382(5) .
C39 H39 0.9300 .
C46 C45 1.371(7) .
C46 C47 1.392(6) .
C46 H46 0.9300 .
C20 H20 0.9300 .
C40 N12 1.349(5) .
C40 H40 0.9300 .
C35 C36 1.380(6) .
C51 C52 1.372(6) .
C51 H51 0.9300 .
N5 C23 1.337(6) .
C21 C22 1.386(6) .
C21 H21 0.9300 .
C11 H11 0.9300 .
C33 H33 0.9300 .
C38 N11 1.447(4) .
C22 H22 0.9300 .
C37 C36 1.379(6) .
C37 H37 0.9300 .
C6 C5 1.369(7) .
C6 C1 1.389(6) .
C6 H6 0.9300 .
C52 H52 0.9300 .
C47 H47 0.9300 .
C49 C50 1.371(6) .
C49 H49 0.9300 .
N2 C15 1.433(4) .
C24 C23 1.386(6) .
C24 H24 0.9300 .
C50 H50 0.9300 .
C32 C31 1.366(6) .
C32 H32 0.9300 .
C3 C2 1.373(6) .
C3 C4 1.378(6) .
C36 H36 0.9300 .
C1 C2 1.383(6) .
C2 H2 0.9300 .
C5 C4 1.392(6) .
C5 H5 0.9300 .
C4 H4 0.9300 .
C14 C13 1.383(5) .
C14 C15 1.395(5) .
C14 H14 0.9300 .
C31 H31 0.9300 .
C44 C45 1.355(8) .
C44 C43 1.370(6) .
C44 H44 0.9300 .
C23 H23 0.9300 .
C13 H13 0.9300 .
C43 H43 0.9300 .
N15 N14 1.134(6) .
N14 C45 1.523(6) .
O2A O3A 2.462(16) .
